data_2017684
loop_
_publ_author_name
'Wicher, Barbara'
'Gdaniec, Maria'

_publ_section_title
;
 Polymorphs of DABCO monohydrate as structural analogues of NaCl
;
_journal_coeditor_code SF3127
_journal_issue 6
_journal_name_full 'Acta Crystallographica Section C'
_journal_page_first o270
_journal_page_last o273
_journal_paper_doi 10.1107/S0108270110015428
_journal_volume 66
_journal_year 2010
_chemical_formula_iupac 'C6 H12 N2 , H2 O'
_chemical_formula_moiety 'C6 H12 N2 , H2 O'
_chemical_formula_sum 'C6 H14 N2 O'
_chemical_formula_weight 130.19
_chemical_name_common 'DABCO monohydrate'
_chemical_name_systematic
;
1,4-Diazabicyclo[2.2.2]octane monohydrate
;
_space_group_IT_number 144
_symmetry_cell_setting trigonal
_symmetry_space_group_name_Hall 'P 31'
_symmetry_space_group_name_H-M 'P 31'
_atom_sites_solution_hydrogens geom
_atom_sites_solution_primary direct
_atom_sites_solution_secondary difmap
_audit_creation_method SHELXL97
_cell_angle_alpha 90.00
_cell_angle_beta 90.00
_cell_angle_gamma 120.00
_cell_formula_units_Z 9
_cell_length_a 11.03798(15)
_cell_length_b 11.03798(15)
_cell_length_c 15.2660(2)
_cell_measurement_reflns_used 6970
_cell_measurement_temperature 130(2)
_cell_measurement_theta_max 75.63
_cell_measurement_theta_min 4.61
_cell_volume 1610.78(4)
_computing_cell_refinement 'CrysAlis Pro (Oxford Diffraction, 2009)'
_computing_data_collection 'CrysAlis Pro (Oxford Diffraction, 2009)'
_computing_data_reduction 'CrysAlis Pro (Oxford Diffraction, 2009)'
_computing_molecular_graphics
;
ORTEP-3 for Windows (Farrugia, 1997) and Mercury (Macrae <i>et al.</i>,
2006)
;
_computing_publication_material 'SHELXL97 (Sheldrick, 2008)'
_computing_structure_refinement 'SHELXL97 (Sheldrick, 2008)'
_computing_structure_solution 'SHELXS97 (Sheldrick, 2008)'
_diffrn_ambient_temperature 130(2)
_diffrn_measured_fraction_theta_full 0.996
_diffrn_measured_fraction_theta_max 0.988
_diffrn_measurement_device_type 'Oxford SuperNova'
_diffrn_measurement_method \w
_diffrn_radiation_monochromator mirror
_diffrn_radiation_source 'Nova Cu X-ray Source'
_diffrn_radiation_type CuK\a
_diffrn_radiation_wavelength 1.54178
_diffrn_reflns_av_R_equivalents 0.0137
_diffrn_reflns_av_sigmaI/netI 0.0093
_diffrn_reflns_limit_h_max 12
_diffrn_reflns_limit_h_min -12
_diffrn_reflns_limit_k_max 13
_diffrn_reflns_limit_k_min -13
_diffrn_reflns_limit_l_max 18
_diffrn_reflns_limit_l_min -19
_diffrn_reflns_number 7274
_diffrn_reflns_theta_full 70.00
_diffrn_reflns_theta_max 75.83
_diffrn_reflns_theta_min 4.63
_exptl_absorpt_coefficient_mu 0.670
_exptl_absorpt_correction_T_max 0.940
_exptl_absorpt_correction_T_min 0.677
_exptl_absorpt_correction_type multi-scan
_exptl_absorpt_process_details '(CrysAlis Pro; Oxford Diffraction, 2009)'
_exptl_crystal_colour colourless
_exptl_crystal_density_diffrn 1.208
_exptl_crystal_density_method 'not measured'
_exptl_crystal_description tablet
_exptl_crystal_F_000 648
_exptl_crystal_size_max 0.4
_exptl_crystal_size_mid 0.3
_exptl_crystal_size_min 0.1
_refine_diff_density_max 0.183
_refine_diff_density_min -0.162
_refine_ls_extinction_method none
_refine_ls_goodness_of_fit_ref 1.058
_refine_ls_hydrogen_treatment constr
_refine_ls_matrix_type full
_refine_ls_number_parameters 351
_refine_ls_number_reflns 2212
_refine_ls_number_restraints 1
_refine_ls_restrained_S_all 1.058
_refine_ls_R_factor_all 0.0421
_refine_ls_R_factor_gt 0.0417
_refine_ls_shift/su_max 0.001
_refine_ls_shift/su_mean 0.000
_refine_ls_structure_factor_coef Fsqd
_refine_ls_weighting_details 'calc w = 1/[\s^2^(Fo^2^)+(0.0783P)^2^+0.2665P] where P=(Fo^2^+2Fc^2^)/3'
_refine_ls_weighting_scheme calc
_refine_ls_wR_factor_gt 0.1156
_refine_ls_wR_factor_ref 0.1161
_reflns_number_gt 2183
_reflns_number_total 2212
_reflns_threshold_expression I>2\s(I)
_cod_data_source_file sf3127.cif
_cod_data_source_block II
_cod_database_code 2017684
_cod_database_fobs_code 2017684

loop_
_symmetry_equiv_pos_as_xyz
'x, y, z'
'-y, x-y, z+1/3'
'-x+y, -x, z+2/3'

loop_
_atom_site_type_symbol
_atom_site_label
_atom_site_fract_x
_atom_site_fract_y
_atom_site_fract_z
_atom_site_U_iso_or_equiv
_atom_site_adp_type
_atom_site_calc_flag
_atom_site_refinement_flags
_atom_site_occupancy
_atom_site_disorder_assembly
_atom_site_disorder_group
O O1W 0.44327(17) 0.86366(19) 0.35274(11) 0.0399(4) Uani d . 1 . .
H H11W 0.3690 0.8046 0.3265 0.048 Uiso d R 1 . .
H H21W 0.5090 0.8735 0.3191 0.048 Uiso d R 1 . .
O O2W 0.73083(16) 0.5277(2) 0.36976(13) 0.0442(4) Uani d . 1 . .
H H12W 0.6729 0.4647 0.3354 0.053 Uiso d R 1 . .
H H22W 0.6844 0.5367 0.4112 0.053 Uiso d R 1 . .
O O3W 1.10369(18) 0.9074(2) 0.05095(13) 0.0488(5) Uani d . 1 . .
H H13W 1.1724 0.9740 0.0775 0.059 Uiso d R 1 . .
H H23W 1.0323 0.9001 0.0770 0.059 Uiso d R 1 . .
N N1A 0.86626(18) 0.8866(2) 0.15000(12) 0.0314(4) Uani d . 1 A 1
N N2A 0.67339(18) 0.8866(2) 0.24511(12) 0.0304(4) Uani d . 1 A 1
C C1A 0.6125(3) 0.7810(3) 0.1760(2) 0.0568(8) Uani d . 1 A 1
H H11A 0.5521 0.8001 0.1394 0.068 Uiso d R 1 A 1
H H12A 0.5560 0.6894 0.2021 0.068 Uiso d R 1 A 1
C C2A 0.7285(3) 0.7811(3) 0.1190(2) 0.0580(8) Uani d . 1 A 1
H H21A 0.7205 0.6896 0.1212 0.070 Uiso d R 1 A 1
H H22A 0.7168 0.8005 0.0585 0.070 Uiso d R 1 A 1
C C3A 0.7672(3) 0.8609(4) 0.29925(18) 0.0562(8) Uani d . 1 A 1
H H31A 0.7140 0.7723 0.3295 0.067 Uiso d R 1 A 1
H H32A 0.8112 0.9341 0.3429 0.067 Uiso d R 1 A 1
C C4A 0.8805(3) 0.8575(4) 0.2419(2) 0.0562(8) Uani d . 1 A 1
H H41A 0.9723 0.9265 0.2631 0.067 Uiso d R 1 A 1
H H42A 0.8726 0.7661 0.2463 0.067 Uiso d R 1 A 1
C C5A 0.7579(3) 1.0229(3) 0.20149(18) 0.0438(6) Uani d . 1 A 1
H H51A 0.7999 1.0963 0.2452 0.053 Uiso d R 1 A 1
H H52A 0.6980 1.0422 0.1646 0.053 Uiso d R 1 A 1
C C6A 0.8733(3) 1.0225(3) 0.14547(18) 0.0437(6) Uani d . 1 A 1
H H61A 0.8629 1.0431 0.0851 0.052 Uiso d R 1 A 1
H H62A 0.9640 1.0949 0.1661 0.052 Uiso d R 1 A 1
N N1B 0.5286(2) 0.31945(19) 0.24757(12) 0.0317(4) Uani d . 1 B 2
N N2B 0.3453(2) 0.1318(2) 0.14519(12) 0.0357(5) Uani d . 1 B 2
C C1B 0.2806(4) 0.1545(8) 0.2173(4) 0.073(2) Uani d P 0.681(5) B 2
H H11B 0.2311 0.0682 0.2505 0.088 Uiso d PR 0.681(5) B 2
H H12B 0.2123 0.1788 0.1967 0.088 Uiso d PR 0.681(5) B 2
C C2B 0.3864(5) 0.2715(6) 0.2786(3) 0.0602(14) Uani d P 0.681(5) B 2
H H21B 0.3683 0.3489 0.2787 0.072 Uiso d PR 0.681(5) B 2
H H22B 0.3760 0.2364 0.3380 0.072 Uiso d PR 0.681(5) B 2
C C3B 0.4372(6) 0.2585(5) 0.0973(3) 0.0664(18) Uani d P 0.681(5) B 2
H H31B 0.3820 0.2932 0.0688 0.080 Uiso d PR 0.681(5) B 2
H H32B 0.4859 0.2375 0.0522 0.080 Uiso d PR 0.681(5) B 2
C C4B 0.5454(4) 0.3728(4) 0.1591(3) 0.0458(10) Uani d P 0.681(5) B 2
H H41B 0.6392 0.4021 0.1386 0.055 Uiso d PR 0.681(5) B 2
H H42B 0.5327 0.4537 0.1585 0.055 Uiso d PR 0.681(5) B 2
C C5B 0.4415(7) 0.0859(5) 0.1820(5) 0.075(2) Uani d P 0.681(5) B 2
H H51B 0.4907 0.0699 0.1349 0.089 Uiso d PR 0.681(5) B 2
H H52B 0.3866 -0.0016 0.2132 0.089 Uiso d PR 0.681(5) B 2
C C6B 0.5476(5) 0.1962(4) 0.2460(3) 0.0466(10) Uani d P 0.681(5) B 2
H H61B 0.5346 0.1570 0.3044 0.056 Uiso d PR 0.681(5) B 2
H H62B 0.6418 0.2240 0.2270 0.056 Uiso d PR 0.681(5) B 2
C C1BB 0.4322(10) 0.1988(9) 0.2967(5) 0.045(2) Uani d P 0.319(5) B 3
H H13B 0.3901 0.2266 0.3425 0.054 Uiso d PR 0.319(5) B 3
H H14B 0.4826 0.1581 0.3245 0.054 Uiso d PR 0.319(5) B 3
C C2BB 0.3171(12) 0.0903(11) 0.2384(6) 0.057(3) Uani d P 0.319(5) B 3
H H23B 0.3127 0.0010 0.2461 0.069 Uiso d PR 0.319(5) B 3
H H24B 0.2276 0.0793 0.2556 0.069 Uiso d PR 0.319(5) B 3
C C3BB 0.4476(13) 0.3776(9) 0.2027(7) 0.059(3) Uani d P 0.319(5) B 3
H H33B 0.5105 0.4587 0.1680 0.071 Uiso d PR 0.319(5) B 3
H H34B 0.4028 0.4068 0.2458 0.071 Uiso d PR 0.319(5) B 3
C C4BB 0.3354(17) 0.2638(12) 0.1427(10) 0.083(5) Uani d P 0.319(5) B 3
H H43B 0.2430 0.2429 0.1616 0.099 Uiso d PR 0.319(5) B 3
H H44B 0.3490 0.2983 0.0830 0.099 Uiso d PR 0.319(5) B 3
C C5BB 0.5913(9) 0.2795(13) 0.1771(7) 0.066(4) Uani d P 0.319(5) B 3
H H53B 0.6554 0.2524 0.2014 0.079 Uiso d PR 0.319(5) B 3
H H54B 0.6431 0.3577 0.1376 0.079 Uiso d PR 0.319(5) B 3
C C6BB 0.4720(10) 0.1577(16) 0.1233(10) 0.081(6) Uani d P 0.319(5) B 3
H H63B 0.4876 0.1747 0.0609 0.097 Uiso d PR 0.319(5) B 3
H H64B 0.4750 0.0734 0.1368 0.097 Uiso d PR 0.319(5) B 3
N N1C 0.0026(2) 0.4527(2) 0.16607(12) 0.0344(4) Uani d . 1 C 4
N N2C 0.19339(19) 0.64375(19) 0.26279(12) 0.0314(4) Uani d . 1 C 4
C C1C 0.2312(11) 0.6566(14) 0.1716(7) 0.057(3) Uani d P 0.472(16) C 4
H H11C 0.3163 0.6520 0.1654 0.069 Uiso d PR 0.472(16) C 4
H H12C 0.2503 0.7475 0.1508 0.069 Uiso d PR 0.472(16) C 4
C C2C 0.1211(13) 0.5484(16) 0.1171(7) 0.063(3) Uani d P 0.472(16) C 4
H H21C 0.0923 0.5922 0.0730 0.075 Uiso d PR 0.472(16) C 4
H H22C 0.1591 0.4973 0.0869 0.075 Uiso d PR 0.472(16) C 4
C C3C 0.0631(15) 0.6507(15) 0.2644(8) 0.048(3) Uani d P 0.472(16) C 4
H H31C 0.0823 0.7403 0.2410 0.058 Uiso d PR 0.472(16) C 4
H H32C 0.0325 0.6449 0.3245 0.058 Uiso d PR 0.472(16) C 4
C C4C -0.0533(17) 0.5352(16) 0.2121(11) 0.053(3) Uani d P 0.472(16) C 4
H H41C -0.1297 0.4745 0.2506 0.064 Uiso d PR 0.472(16) C 4
H H42C -0.0885 0.5749 0.1693 0.064 Uiso d PR 0.472(16) C 4
C C5C 0.1544(13) 0.5030(8) 0.2935(6) 0.047(2) Uani d P 0.472(16) C 4
H H51C 0.1177 0.4898 0.3526 0.057 Uiso d PR 0.472(16) C 4
H H52C 0.2366 0.4927 0.2946 0.057 Uiso d PR 0.472(16) C 4
C C6C 0.0415(13) 0.3896(8) 0.2321(9) 0.055(3) Uani d P 0.472(16) C 4
H H61C 0.0787 0.3353 0.2054 0.067 Uiso d PR 0.472(16) C 4
H H62C -0.0401 0.3265 0.2663 0.067 Uiso d PR 0.472(16) C 4
C C1CC 0.2166(9) 0.6917(7) 0.1712(6) 0.042(2) Uani d P 0.528(16) C 5
H H13C 0.3095 0.7134 0.1529 0.050 Uiso d PR 0.528(16) C 5
H H14C 0.2099 0.7757 0.1660 0.050 Uiso d PR 0.528(16) C 5
C C2CC 0.1009(9) 0.5704(7) 0.1101(6) 0.040(2) Uani d PR 0.528(16) C 5
H H23C 0.0502 0.6059 0.0770 0.048 Uiso d PR 0.528(16) C 5
H H24C 0.1457 0.5383 0.0689 0.048 Uiso d PR 0.528(16) C 5
C C3CC 0.0590(13) 0.6152(17) 0.2905(7) 0.071(4) Uani d P 0.528(16) C 5
H H33C 0.0469 0.6964 0.2901 0.085 Uiso d PR 0.528(16) C 5
H H34C 0.0466 0.5809 0.3502 0.085 Uiso d PR 0.528(16) C 5
C C4CC -0.0538(13) 0.495(2) 0.2299(10) 0.085(5) Uani d P 0.528(16) C 5
H H43C -0.1128 0.4131 0.2654 0.101 Uiso d PR 0.528(16) C 5
H H44C -0.1125 0.5283 0.2054 0.101 Uiso d PR 0.528(16) C 5
C C5CC 0.2095(9) 0.5192(7) 0.2634(6) 0.0448(17) Uani d P 0.528(16) C 5
H H53C 0.2028 0.4844 0.3226 0.054 Uiso d PR 0.528(16) C 5
H H54C 0.3018 0.5462 0.2409 0.054 Uiso d PR 0.528(16) C 5
C C6CC 0.0997(12) 0.4052(9) 0.2063(7) 0.055(2) Uani d P 0.528(16) C 5
H H63C 0.1449 0.3840 0.1590 0.066 Uiso d PR 0.528(16) C 5
H H64C 0.0468 0.3210 0.2409 0.066 Uiso d PR 0.528(16) C 5

loop_
_atom_site_aniso_label
_atom_site_aniso_U_11
_atom_site_aniso_U_22
_atom_site_aniso_U_33
_atom_site_aniso_U_12
_atom_site_aniso_U_13
_atom_site_aniso_U_23
O1W 0.0270(8) 0.0485(10) 0.0350(8) 0.0120(7) 0.0006(6) -0.0170(7)
O2W 0.0262(7) 0.0553(11) 0.0403(8) 0.0124(7) 0.0001(7) -0.0201(8)
O3W 0.0313(8) 0.0584(12) 0.0522(11) 0.0192(8) 0.0001(8) -0.0273(9)
N1A 0.0255(9) 0.0341(10) 0.0346(9) 0.0151(8) 0.0050(7) 0.0005(7)
N2A 0.0228(8) 0.0376(10) 0.0302(9) 0.0146(7) 0.0039(7) 0.0009(7)
C1A 0.0232(11) 0.0521(16) 0.077(2) 0.0052(11) 0.0071(12) -0.0273(15)
C2A 0.0367(13) 0.0495(15) 0.076(2) 0.0124(12) 0.0080(13) -0.0309(14)
C3A 0.0514(15) 0.097(2) 0.0379(13) 0.0501(16) 0.0152(11) 0.0265(14)
C4A 0.0480(15) 0.089(2) 0.0514(15) 0.0495(16) 0.0130(12) 0.0286(15)
C5A 0.0497(14) 0.0400(13) 0.0480(13) 0.0272(11) 0.0155(11) 0.0049(10)
C6A 0.0448(14) 0.0353(12) 0.0495(14) 0.0191(10) 0.0215(11) 0.0099(10)
N1B 0.0306(9) 0.0296(9) 0.0300(9) 0.0115(7) -0.0037(7) -0.0076(7)
N2B 0.0280(9) 0.0339(10) 0.0336(9) 0.0069(8) -0.0054(7) -0.0023(7)
C1B 0.0222(19) 0.100(5) 0.071(3) 0.010(2) 0.0039(19) -0.036(3)
C2B 0.043(2) 0.079(3) 0.054(3) 0.027(2) 0.0031(18) -0.034(2)
C3B 0.062(3) 0.050(3) 0.040(2) -0.007(2) -0.021(2) 0.0081(18)
C4B 0.047(2) 0.0289(17) 0.0419(19) 0.0042(15) -0.0147(16) 0.0049(15)
C5B 0.087(4) 0.045(3) 0.106(5) 0.044(3) -0.062(4) -0.037(3)
C6B 0.056(2) 0.0359(18) 0.055(2) 0.0276(17) -0.0286(19) -0.0120(16)
C1BB 0.054(5) 0.040(4) 0.030(3) 0.015(4) -0.012(3) -0.006(3)
C2BB 0.048(5) 0.048(5) 0.045(5) 0.000(4) -0.010(4) 0.009(4)
C3BB 0.097(8) 0.034(4) 0.051(5) 0.035(5) -0.023(5) -0.007(4)
C4BB 0.107(11) 0.052(6) 0.087(9) 0.039(6) -0.074(9) -0.016(6)
C5BB 0.030(4) 0.087(8) 0.062(6) 0.016(4) -0.009(4) -0.039(6)
C6BB 0.040(5) 0.102(11) 0.089(9) 0.025(6) -0.007(5) -0.077(9)
N1C 0.0315(9) 0.0350(9) 0.0246(8) 0.0075(8) -0.0051(7) -0.0049(7)
N2C 0.0276(9) 0.0300(9) 0.0316(10) 0.0107(7) -0.0060(7) -0.0046(7)
C1C 0.038(4) 0.053(6) 0.042(4) -0.007(4) 0.016(3) -0.012(4)
C2C 0.036(4) 0.115(9) 0.017(3) 0.022(5) 0.008(3) 0.000(4)
C3C 0.048(5) 0.072(5) 0.044(6) 0.044(5) -0.011(4) -0.028(4)
C4C 0.035(5) 0.068(6) 0.066(7) 0.034(5) -0.020(5) -0.035(5)
C5C 0.062(6) 0.037(3) 0.043(4) 0.025(4) -0.023(4) 0.005(3)
C6C 0.058(6) 0.022(3) 0.075(6) 0.011(4) -0.026(4) -0.006(3)
C1CC 0.044(4) 0.026(3) 0.041(4) 0.007(2) -0.010(3) 0.007(3)
C2CC 0.037(4) 0.033(3) 0.032(3) 0.004(2) -0.016(3) 0.009(2)
C3CC 0.034(3) 0.113(10) 0.036(5) 0.015(5) -0.004(4) -0.041(5)
C4CC 0.017(4) 0.123(12) 0.066(7) -0.001(5) 0.011(4) -0.046(7)
C5CC 0.046(4) 0.039(3) 0.043(4) 0.016(3) -0.014(3) 0.009(3)
C6CC 0.060(5) 0.033(3) 0.062(5) 0.016(4) -0.022(4) 0.003(3)

loop_
_atom_type_symbol
_atom_type_description
_atom_type_scat_dispersion_real
_atom_type_scat_dispersion_imag
_atom_type_scat_source
C C 0.0181 0.0091 'International Tables Vol C Tables 4.2.6.8 and 6.1.1.4'
H H 0.0000 0.0000 'International Tables Vol C Tables 4.2.6.8 and 6.1.1.4'
N N 0.0311 0.0180 'International Tables Vol C Tables 4.2.6.8 and 6.1.1.4'
O O 0.0492 0.0322 'International Tables Vol C Tables 4.2.6.8 and 6.1.1.4'

loop_
_geom_angle_atom_site_label_1
_geom_angle_atom_site_label_2
_geom_angle_atom_site_label_3
_geom_angle_site_symmetry_1
_geom_angle_site_symmetry_3
_geom_angle
_geom_angle_publ_flag
H11W O1W H21W . . 104.3 ?
H12W O2W H22W . . 107.6 ?
H13W O3W H23W . . 104.0 ?
C2A N1A C6A . . 107.6(2) ?
C2A N1A C4A . . 108.6(2) ?
C6A N1A C4A . . 108.3(2) ?
C3A N2A C1A . . 110.0(2) ?
C3A N2A C5A . . 107.8(2) ?
C1A N2A C5A . . 107.0(2) ?
N2A C1A C2A . . 110.77(19) ?
N2A C1A H11A . . 109.5 ?
C2A C1A H11A . . 109.5 ?
N2A C1A H12A . . 109.5 ?
C2A C1A H12A . . 109.4 ?
H11A C1A H12A . . 108.1 ?
N1A C2A C1A . . 110.5(2) ?
N1A C2A H21A . . 109.6 ?
C1A C2A H21A . . 109.6 ?
N1A C2A H22A . . 109.5 ?
C1A C2A H22A . . 109.5 ?
H21A C2A H22A . . 108.1 ?
N2A C3A C4A . . 110.2(2) ?
N2A C3A H31A . . 109.6 ?
C4A C3A H31A . . 109.6 ?
N2A C3A H32A . . 109.6 ?
C4A C3A H32A . . 109.6 ?
H31A C3A H32A . . 108.1 ?
N1A C4A C3A . . 111.1(2) ?
N1A C4A H41A . . 109.4 ?
C3A C4A H41A . . 109.4 ?
N1A C4A H42A . . 109.4 ?
C3A C4A H42A . . 109.4 ?
H41A C4A H42A . . 108.0 ?
N2A C5A C6A . . 110.51(19) ?
N2A C5A H51A . . 109.6 ?
C6A C5A H51A . . 109.6 ?
N2A C5A H52A . . 109.5 ?
C6A C5A H52A . . 109.5 ?
H51A C5A H52A . . 108.1 ?
N1A C6A C5A . . 110.95(19) ?
N1A C6A H61A . . 109.4 ?
C5A C6A H61A . . 109.5 ?
N1A C6A H62A . . 109.5 ?
C5A C6A H62A . . 109.4 ?
H61A C6A H62A . . 108.0 ?
C4B N1B C2B . . 110.2(3) ?
C4B N1B C6B . . 108.2(3) ?
C2B N1B C6B . . 107.0(3) ?
C1B N2B C3B . . 113.4(4) ?
C1B N2B C5B . . 106.1(5) ?
C3B N2B C5B . . 104.1(4) ?
N2B C1B C2B . . 112.6(3) ?
N2B C1B H11B . . 108.8 ?
C2B C1B H11B . . 108.8 ?
N2B C1B H12B . . 109.4 ?
C2B C1B H12B . . 109.3 ?
H11B C1B H12B . . 107.8 ?
N1B C2B C1B . . 109.4(3) ?
N1B C2B H21B . . 109.8 ?
C1B C2B H21B . . 109.5 ?
N1B C2B H22B . . 109.8 ?
C1B C2B H22B . . 110.0 ?
H21B C2B H22B . . 108.2 ?
N2B C3B C4B . . 111.1(3) ?
N2B C3B H31B . . 109.4 ?
C4B C3B H31B . . 109.4 ?
N2B C3B H32B . . 109.4 ?
C4B C3B H32B . . 109.5 ?
H31B C3B H32B . . 108.0 ?
N1B C4B C3B . . 110.3(3) ?
N1B C4B H41B . . 109.6 ?
C3B C4B H41B . . 109.5 ?
N1B C4B H42B . . 109.6 ?
C3B C4B H42B . . 109.6 ?
H41B C4B H42B . . 108.1 ?
N2B C5B C6B . . 111.0(3) ?
N2B C5B H51B . . 109.9 ?
C6B C5B H51B . . 109.9 ?
N2B C5B H52B . . 109.0 ?
C6B C5B H52B . . 108.9 ?
H51B C5B H52B . . 108.0 ?
N1B C6B C5B . . 109.6(3) ?
N1B C6B H61B . . 109.8 ?
C5B C6B H61B . . 110.2 ?
N1B C6B H62B . . 109.7 ?
C5B C6B H62B . . 109.3 ?
H61B C6B H62B . . 108.2 ?
C2BB C1BB H13B . . 109.1 ?
C2BB C1BB H14B . . 109.7 ?
C1BB C2BB H23B . . 109.1 ?
C1BB C2BB H24B . . 109.7 ?
H23B C2BB H24B . . 108.1 ?
C4BB C3BB H33B . . 109.9 ?
C4BB C3BB H34B . . 109.7 ?
H33B C3BB H34B . . 108.2 ?
C3BB C4BB H43B . . 109.6 ?
C3BB C4BB H44B . . 109.5 ?
H43B C4BB H44B . . 108.1 ?
C6BB C5BB H53B . . 111.5 ?
C6BB C5BB H54B . . 107.9 ?
H53B C5BB H54B . . 108.4 ?
C5BB C6BB H63B . . 111.0 ?
C5BB C6BB H64B . . 107.2 ?
H63B C6BB H64B . . 107.7 ?
C6C N1C C2C . . 110.5(7) ?
C6C N1C C4C . . 106.4(8) ?
C2C N1C C4C . . 107.5(9) ?
C1C N2C C5C . . 109.3(6) ?
C1C N2C C3C . . 104.6(6) ?
C5C N2C C3C . . 105.8(7) ?
N2C C1C C2C . . 112.8(5) ?
N2C C1C H11C . . 109.3 ?
C2C C1C H11C . . 109.4 ?
N2C C1C H12C . . 108.7 ?
C2C C1C H12C . . 108.6 ?
H11C C1C H12C . . 107.8 ?
N1C C2C C1C . . 112.8(6) ?
N1C C2C H21C . . 109.1 ?
C1C C2C H21C . . 109.4 ?
N1C C2C H22C . . 108.9 ?
C1C C2C H22C . . 108.7 ?
H21C C2C H22C . . 107.8 ?
N2C C3C C4C . . 112.8(9) ?
N2C C3C H31C . . 109.0 ?
C4C C3C H31C . . 109.1 ?
N2C C3C H32C . . 109.2 ?
C4C C3C H32C . . 108.9 ?
H31C C3C H32C . . 107.8 ?
N1C C4C C3C . . 108.9(10) ?
N1C C4C H41C . . 110.1 ?
C3C C4C H41C . . 110.0 ?
N1C C4C H42C . . 109.7 ?
C3C C4C H42C . . 109.8 ?
H41C C4C H42C . . 108.3 ?
N2C C5C C6C . . 110.6(5) ?
N2C C5C H51C . . 109.6 ?
C6C C5C H51C . . 109.4 ?
N2C C5C H52C . . 109.5 ?
C6C C5C H52C . . 109.6 ?
H51C C5C H52C . . 108.1 ?
N1C C6C C5C . . 110.6(6) ?
N1C C6C H61C . . 109.4 ?
C5C C6C H61C . . 109.5 ?
N1C C6C H62C . . 109.7 ?
C5C C6C H62C . . 109.7 ?
H61C C6C H62C . . 108.1 ?
C2CC C1CC H13C . . 109.9 ?
C2CC C1CC H14C . . 109.8 ?
H13C C1CC H14C . . 108.4 ?
C1CC C2CC H23C . . 110.1 ?
C1CC C2CC H24C . . 110.0 ?
H23C C2CC H24C . . 108.3 ?
C4CC C3CC H33C . . 111.0 ?
C4CC C3CC H34C . . 108.7 ?
H33C C3CC H34C . . 108.0 ?
C3CC C4CC H43C . . 109.5 ?
C3CC C4CC H44C . . 107.3 ?
H43C C4CC H44C . . 107.7 ?
C6CC C5CC H53C . . 109.7 ?
C6CC C5CC H54C . . 109.5 ?
H53C C5CC H54C . . 108.1 ?
C5CC C6CC H63C . . 109.6 ?
C5CC C6CC H64C . . 109.4 ?
H63C C6CC H64C . . 108.1 ?

loop_
_geom_bond_atom_site_label_1
_geom_bond_atom_site_label_2
_geom_bond_site_symmetry_2
_geom_bond_distance
_geom_bond_publ_flag
O1W H11W . 0.8500 ?
O1W H21W . 0.8499 ?
O2W H12W . 0.8500 ?
O2W H22W . 0.8499 ?
O3W H13W . 0.8500 ?
O3W H23W . 0.8500 ?
N1A C2A . 1.457(3) ?
N1A C6A . 1.464(3) ?
N1A C4A . 1.465(3) ?
N2A C3A . 1.459(3) ?
N2A C1A . 1.463(3) ?
N2A C5A . 1.474(3) ?
C1A C2A . 1.548(3) ?
C1A H11A . 0.9701 ?
C1A H12A . 0.9699 ?
C2A H21A . 0.9699 ?
C2A H22A . 0.9701 ?
C3A C4A . 1.543(4) ?
C3A H31A . 0.9700 ?
C3A H32A . 0.9699 ?
C4A H41A . 0.9700 ?
C4A H42A . 0.9701 ?
C5A C6A . 1.537(3) ?
C5A H51A . 0.9700 ?
C5A H52A . 0.9699 ?
C6A H61A . 0.9700 ?
C6A H62A . 0.9700 ?
N1B C4B . 1.447(4) ?
N1B C2B . 1.461(5) ?
N1B C6B . 1.477(4) ?
N2B C1B . 1.401(5) ?
N2B C3B . 1.449(5) ?
N2B C5B . 1.496(5) ?
C1B C2B . 1.549(6) ?
C1B H11B . 0.9700 ?
C1B H12B . 0.9700 ?
C2B H21B . 0.9700 ?
C2B H22B . 0.9701 ?
C3B C4B . 1.550(5) ?
C3B H31B . 0.9700 ?
C3B H32B . 0.9700 ?
C4B H41B . 0.9700 ?
C4B H42B . 0.9699 ?
C5B C6B . 1.543(5) ?
C5B H51B . 0.9699 ?
C5B H52B . 0.9700 ?
C6B H61B . 0.9701 ?
C6B H62B . 0.9701 ?
C1BB C2BB . 1.523(12) ?
C1BB H13B . 0.9701 ?
C1BB H14B . 0.9700 ?
C2BB H23B . 0.9700 ?
C2BB H24B . 0.9700 ?
C3BB C4BB . 1.548(13) ?
C3BB H33B . 0.9700 ?
C3BB H34B . 0.9700 ?
C4BB H43B . 0.9701 ?
C4BB H44B . 0.9700 ?
C5BB C6BB . 1.563(12) ?
C5BB H53B . 0.9700 ?
C5BB H54B . 0.9700 ?
C6BB H63B . 0.9701 ?
C6BB H64B . 0.9700 ?
N1C C6C . 1.409(10) ?
N1C C2C . 1.416(11) ?
N1C C4C . 1.504(13) ?
N2C C1C . 1.440(10) ?
N2C C5C . 1.466(8) ?
N2C C3C . 1.478(11) ?
C1C C2C . 1.464(11) ?
C1C H11C . 0.9699 ?
C1C H12C . 0.9700 ?
C2C H21C . 0.9700 ?
C2C H22C . 0.9700 ?
C3C C4C . 1.51(2) ?
C3C H31C . 0.9700 ?
C3C H32C . 0.9700 ?
C4C H41C . 0.9700 ?
C4C H42C . 0.9700 ?
C5C C6C . 1.561(12) ?
C5C H51C . 0.9699 ?
C5C H52C . 0.9700 ?
C6C H61C . 0.9701 ?
C6C H62C . 0.9699 ?
C1CC C2CC . 1.6082 ?
C1CC H13C . 0.9700 ?
C1CC H14C . 0.9700 ?
C2CC H23C . 0.9699 ?
C2CC H24C . 0.9700 ?
C3CC C4CC . 1.588(19) ?
C3CC H33C . 0.9701 ?
C3CC H34C . 0.9700 ?
C4CC H43C . 0.9699 ?
C4CC H44C . 0.9701 ?
C5CC C6CC . 1.512(11) ?
C5CC H53C . 0.9700 ?
C5CC H54C . 0.9701 ?
C6CC H63C . 0.9700 ?
C6CC H64C . 0.9699 ?

loop_
_geom_hbond_atom_site_label_D
_geom_hbond_atom_site_label_H
_geom_hbond_atom_site_label_A
_geom_hbond_site_symmetry_A
_geom_hbond_distance_DH
_geom_hbond_distance_HA
_geom_hbond_distance_DA
_geom_hbond_angle_DHA
O1W H11W N2C . 0.85 2.10 2.948(2) 174
O1W H21W N2A . 0.85 2.08 2.928(2) 175
O2W H12W N1B . 0.85 2.09 2.935(2) 177
O2W H22W N1C 2_665 0.85 2.09 2.929(2) 172
O3W H13W N2B 1_665 0.85 2.10 2.952(2) 177
O3W H23W N1A . 0.85 2.09 2.934(2) 176

loop_
_geom_torsion_atom_site_label_1
_geom_torsion_atom_site_label_2
_geom_torsion_atom_site_label_3
_geom_torsion_atom_site_label_4
_geom_torsion_site_symmetry_1
_geom_torsion_site_symmetry_2
_geom_torsion_site_symmetry_3
_geom_torsion_site_symmetry_4
_geom_torsion
_geom_torsion_publ_flag
C3A N2A C1A C2A . . . . -57.7(3) ?
C5A N2A C1A C2A . . . . 59.1(3) ?
C6A N1A C2A C1A . . . . -59.1(3) ?
C4A N1A C2A C1A . . . . 57.9(3) ?
N2A C1A C2A N1A . . . . 0.0(4) ?
C1A N2A C3A C4A . . . . 56.1(3) ?
C5A N2A C3A C4A . . . . -60.2(3) ?
C2A N1A C4A C3A . . . . -59.7(3) ?
C6A N1A C4A C3A . . . . 56.9(3) ?
N2A C3A C4A N1A . . . . 2.4(4) ?
C3A N2A C5A C6A . . . . 58.7(3) ?
C1A N2A C5A C6A . . . . -59.5(3) ?
C2A N1A C6A C5A . . . . 58.8(3) ?
C4A N1A C6A C5A . . . . -58.4(3) ?
N2A C5A C6A N1A . . . . 0.7(3) ?
C3B N2B C1B C2B . . . . -51.8(7) ?
C5B N2B C1B C2B . . . . 61.9(7) ?
C4B N1B C2B C1B . . . . 59.5(6) ?
C6B N1B C2B C1B . . . . -57.9(6) ?
N2B C1B C2B N1B . . . . -4.5(8) ?
C1B N2B C3B C4B . . . . 53.1(6) ?
C5B N2B C3B C4B . . . . -61.7(6) ?
C2B N1B C4B C3B . . . . -57.9(5) ?
C6B N1B C4B C3B . . . . 58.8(5) ?
N2B C3B C4B N1B . . . . 2.4(7) ?
C1B N2B C5B C6B . . . . -57.4(6) ?
C3B N2B C5B C6B . . . . 62.5(6) ?
C4B N1B C6B C5B . . . . -57.4(5) ?
C2B N1B C6B C5B . . . . 61.3(5) ?
N2B C5B C6B N1B . . . . -3.7(7) ?
C5C N2C C1C C2C . . . . 55.3(12) ?
C3C N2C C1C C2C . . . . -57.5(12) ?
C6C N1C C2C C1C . . . . -56.7(13) ?
C4C N1C C2C C1C . . . . 59.1(13) ?
N2C C1C C2C N1C . . . . -1.4(15) ?
C1C N2C C3C C4C . . . . 60.2(11) ?
C5C N2C C3C C4C . . . . -55.2(10) ?
C6C N1C C4C C3C . . . . 64.3(12) ?
C2C N1C C4C C3C . . . . -54.2(12) ?
N2C C3C C4C N1C . . . . -5.2(14) ?
C1C N2C C5C C6C . . . . -52.2(9) ?
C3C N2C C5C C6C . . . . 59.9(9) ?
C2C N1C C6C C5C . . . . 57.3(10) ?
C4C N1C C6C C5C . . . . -59.2(11) ?
N2C C5C C6C N1C . . . . -2.7(10) ?
